data_7158626
loop_
_publ_author_name
'Mandal, Rahul Dev'
'Saha, Moumita'
'Das, Asish R.'

_publ_section_title
;
 Accessing oxy-functionalized N-heterocycles through rose bengal and TBHP
 integrated photoredox C(sp<sup>3</sup>)-O cross-coupling.
;
_journal_issue 14
_journal_name_full 'Organic &amp; biomolecular chemistry'
_journal_page_first 2939
_journal_page_last 2963
_journal_paper_doi 10.1039/d2ob00381c
_journal_volume 20
_journal_year 2022
_chemical_formula_moiety 'C36 H22 Cl2 N4 O5'
_chemical_formula_sum 'C36 H22 Cl2 N4 O5'
_chemical_formula_weight 661.47
_space_group_crystal_system triclinic
_space_group_IT_number 2
_space_group_name_Hall '-P 1'
_space_group_name_H-M_alt 'P -1'
_atom_sites_solution_hydrogens geom
_audit_creation_method SHELXL-2016/6
_audit_update_record
;
2021-08-18 deposited with the CCDC.	2022-03-15 downloaded from the CCDC.
;
_cell_angle_alpha 92.200(7)
_cell_angle_beta 101.408(7)
_cell_angle_gamma 92.387(7)
_cell_formula_units_Z 2
_cell_length_a 8.346(4)
_cell_length_b 12.269(6)
_cell_length_c 14.899(7)
_cell_measurement_reflns_used 5760
_cell_measurement_temperature 273(2)
_cell_measurement_theta_max 28.24
_cell_measurement_theta_min 2.72
_cell_volume 1492.5(12)
_computing_structure_refinement 'SHELXL-2016/6 (Sheldrick, 2016)'
_computing_structure_solution 'SHELXT 2014/5 (Sheldrick, 2014)'
_diffrn_ambient_temperature 273(2)
_diffrn_measured_fraction_theta_full 0.999
_diffrn_measured_fraction_theta_max 0.999
_diffrn_measurement_device_type 'Bruker APEX-II CCD'
_diffrn_measurement_method '\f and \w scans'
_diffrn_radiation_type MoK\a
_diffrn_radiation_wavelength 0.71073
_diffrn_reflns_av_R_equivalents 0.0359
_diffrn_reflns_av_unetI/netI 0.0213
_diffrn_reflns_Laue_measured_fraction_full 0.999
_diffrn_reflns_Laue_measured_fraction_max 0.999
_diffrn_reflns_limit_h_max 9
_diffrn_reflns_limit_h_min -9
_diffrn_reflns_limit_k_max 14
_diffrn_reflns_limit_k_min -14
_diffrn_reflns_limit_l_max 17
_diffrn_reflns_limit_l_min -17
_diffrn_reflns_number 30198
_diffrn_reflns_point_group_measured_fraction_full 0.999
_diffrn_reflns_point_group_measured_fraction_max 0.999
_diffrn_reflns_theta_full 24.999
_diffrn_reflns_theta_max 24.999
_diffrn_reflns_theta_min 1.396
_exptl_absorpt_coefficient_mu 0.271
_exptl_absorpt_correction_T_max 0.7460
_exptl_absorpt_correction_T_min 0.4562
_exptl_absorpt_correction_type multi-scan
_exptl_absorpt_process_details 'SADABS 2014/5'
_exptl_crystal_colour White
_exptl_crystal_density_diffrn 1.472
_exptl_crystal_density_method 'not measured'
_exptl_crystal_description square
_exptl_crystal_F_000 680
_exptl_crystal_size_max 0.60
_exptl_crystal_size_mid 0.54
_exptl_crystal_size_min 0.48
_refine_diff_density_max 0.236
_refine_diff_density_min -0.416
_refine_diff_density_rms 0.051
_refine_ls_extinction_method none
_refine_ls_goodness_of_fit_ref 1.011
_refine_ls_hydrogen_treatment constr
_refine_ls_matrix_type full
_refine_ls_number_parameters 424
_refine_ls_number_reflns 5261
_refine_ls_number_restraints 0
_refine_ls_restrained_S_all 1.011
_refine_ls_R_factor_all 0.0570
_refine_ls_R_factor_gt 0.0431
_refine_ls_shift/su_max 0.001
_refine_ls_shift/su_mean 0.000
_refine_ls_structure_factor_coef Fsqd
_refine_ls_weighting_details 'w=1/[\s^2^(Fo^2^)+(0.1000P)^2^+0.9785P] where P=(Fo^2^+2Fc^2^)/3'
_refine_ls_weighting_scheme calc
_refine_ls_wR_factor_gt 0.1278
_refine_ls_wR_factor_ref 0.1600
_reflns_Friedel_coverage 0.000
_reflns_number_gt 4292
_reflns_number_total 5261
_reflns_threshold_expression 'I > 2\s(I)'
_cod_data_source_file d2ob00381c2.cif
_cod_data_source_block ARDRDMCL_0m
_cod_original_cell_volume 1492.5(13)
_cod_database_code 7158626
_shelx_shelxl_version_number 2016/6
_shelx_space_group_comment
;
The symmetry employed for this shelxl refinement is uniquely defined
by the following loop, which should always be used as a source of
symmetry information in preference to the above space-group names.
They are only intended as comments.
;

loop_
_space_group_symop_operation_xyz
'x, y, z'
'-x, -y, -z'

loop_
_atom_site_label
_atom_site_type_symbol
_atom_site_fract_x
_atom_site_fract_y
_atom_site_fract_z
_atom_site_U_iso_or_equiv
_atom_site_adp_type
_atom_site_occupancy
_atom_site_site_symmetry_order
_atom_site_calc_flag
_atom_site_refinement_flags_posn
_atom_site_refinement_flags_adp
_atom_site_refinement_flags_occupancy
_atom_site_disorder_assembly
_atom_site_disorder_group
Cl1 Cl 0.97854(9) 0.16981(5) 1.01851(5) 0.0565(2) Uani 1 1 d . . . . .
Cl2 Cl 0.85583(11) 0.47734(6) 0.77385(5) 0.0604(3) Uani 1 1 d . . . . .
O1 O 0.50403(19) 0.72200(12) 0.83423(11) 0.0359(4) Uani 1 1 d . . . . .
O2 O 0.46958(19) 0.53757(12) 0.80069(10) 0.0343(4) Uani 1 1 d . . . . .
O3 O 0.6896(3) 0.66392(15) 0.98597(13) 0.0554(5) Uani 1 1 d . . . . .
O4 O 0.2216(3) 0.48210(18) 0.44017(14) 0.0737(7) Uani 1 1 d . . . . .
O5 O 0.8464(2) 1.08982(14) 0.79322(13) 0.0497(5) Uani 1 1 d . . . . .
N1 N 0.7938(2) 0.90591(14) 0.76713(14) 0.0341(4) Uani 1 1 d . . . . .
N2 N 0.7114(2) 0.81007(14) 0.78282(14) 0.0346(4) Uani 1 1 d . . . . .
N3 N 0.4401(2) 0.59589(15) 0.65505(13) 0.0345(4) Uani 1 1 d . . . . .
N4 N 0.3744(2) 0.58322(16) 0.56229(13) 0.0363(4) Uani 1 1 d . . . . .
C1 C 1.1816(4) 0.8470(3) 0.6318(3) 0.0722(10) Uani 1 1 d . . . . .
H1 H 1.268548 0.834097 0.602828 0.087 Uiso 1 1 calc R U . . .
C2 C 1.1083(4) 0.9448(3) 0.6244(3) 0.0762(11) Uani 1 1 d . . . . .
H3 H 1.145108 0.997905 0.589277 0.091 Uiso 1 1 calc R U . . .
C3 C 0.9802(4) 0.9664(2) 0.6681(2) 0.0609(8) Uani 1 1 d . . . . .
H4 H 0.930437 1.032873 0.661847 0.073 Uiso 1 1 calc R U . . .
C4 C 0.9273(3) 0.8874(2) 0.72129(17) 0.0382(5) Uani 1 1 d . . . . .
C5 C 0.5854(3) 0.81651(17) 0.81826(15) 0.0299(5) Uani 1 1 d . . . . .
C6 C 0.5873(3) 0.62465(16) 0.82696(16) 0.0324(5) Uani 1 1 d . . . . .
H12 H 0.660306 0.630925 0.783162 0.039 Uiso 1 1 calc R U . . .
C7 C 0.4045(3) 0.52326(17) 0.70832(15) 0.0307(5) Uani 1 1 d . . . . .
C8 C 0.4220(3) 0.6728(2) 0.51166(17) 0.0399(5) Uani 1 1 d . . . . .
C9 C 0.3329(4) 0.6950(3) 0.4265(2) 0.0594(8) Uani 1 1 d . . . . .
H14 H 0.243176 0.649561 0.399072 0.071 Uiso 1 1 calc R U . . .
C10 C 0.3774(5) 0.7850(3) 0.3821(2) 0.0779(10) Uani 1 1 d . . . . .
H15 H 0.317829 0.798678 0.324283 0.094 Uiso 1 1 calc R U . . .
C11 C 0.5064(5) 0.8538(3) 0.4210(3) 0.0743(10) Uani 1 1 d . . . . .
H2 H 0.534371 0.914524 0.390800 0.089 Uiso 1 1 calc R U . . .
C12 C 0.7576(3) 1.00828(18) 0.79789(16) 0.0344(5) Uani 1 1 d . . . . .
C13 C 0.6075(3) 1.01201(17) 0.83439(15) 0.0332(5) Uani 1 1 d . . . . .
C14 C 0.5525(3) 1.11262(19) 0.85949(18) 0.0432(6) Uani 1 1 d . . . . .
H5 H 0.611597 1.176929 0.853389 0.052 Uiso 1 1 calc R U . . .
C15 C 0.4112(4) 1.1163(2) 0.8931(2) 0.0506(7) Uani 1 1 d . . . . .
H6 H 0.375634 1.183369 0.910241 0.061 Uiso 1 1 calc R U . . .
C16 C 0.3208(3) 1.0214(2) 0.9019(2) 0.0516(7) Uani 1 1 d . . . . .
H7 H 0.223920 1.025306 0.923555 0.062 Uiso 1 1 calc R U . . .
C17 C 0.3739(3) 0.9214(2) 0.87868(18) 0.0419(6) Uani 1 1 d . . . . .
H8 H 0.314266 0.857608 0.885558 0.050 Uiso 1 1 calc R U . . .
C18 C 0.5178(3) 0.91633(17) 0.84478(15) 0.0318(5) Uani 1 1 d . . . . .
C19 C 0.6823(3) 0.59882(18) 0.92255(16) 0.0342(5) Uani 1 1 d . . . . .
C20 C 0.7582(3) 0.49051(18) 0.93902(15) 0.0321(5) Uani 1 1 d . . . . .
C21 C 0.8346(3) 0.43072(19) 0.87961(15) 0.0352(5) Uani 1 1 d . . . . .
C22 C 0.9033(3) 0.33244(19) 0.90368(16) 0.0385(5) Uani 1 1 d . . . . .
H9 H 0.954443 0.293508 0.863524 0.046 Uiso 1 1 calc R U . . .
C23 C 0.8943(3) 0.29319(19) 0.98855(17) 0.0383(5) Uani 1 1 d . . . . .
C24 C 0.8201(3) 0.3497(2) 1.04931(17) 0.0443(6) Uani 1 1 d . . . . .
H10 H 0.814538 0.322427 1.106075 0.053 Uiso 1 1 calc R U . . .
C25 C 0.7538(3) 0.4480(2) 1.02384(16) 0.0414(6) Uani 1 1 d . . . . .
H11 H 0.704601 0.487115 1.064828 0.050 Uiso 1 1 calc R U . . .
C26 C 0.5541(4) 0.7417(2) 0.5513(2) 0.0551(7) Uani 1 1 d . . . . .
H13 H 0.616002 0.727544 0.608370 0.066 Uiso 1 1 calc R U . . .
C27 C 0.5941(4) 0.8322(3) 0.5056(2) 0.0696(9) Uani 1 1 d . . . . .
H16 H 0.682202 0.878992 0.532927 0.084 Uiso 1 1 calc R U . . .
C28 C 0.2710(3) 0.4946(2) 0.52287(18) 0.0448(6) Uani 1 1 d . . . . .
C29 C 0.2289(3) 0.41635(19) 0.58809(17) 0.0402(5) Uani 1 1 d . . . . .
C30 C 0.1196(4) 0.3277(2) 0.5552(2) 0.0568(7) Uani 1 1 d . . . . .
H17 H 0.072734 0.319606 0.493121 0.068 Uiso 1 1 calc R U . . .
C31 C 0.0818(4) 0.2531(2) 0.6145(2) 0.0595(8) Uani 1 1 d . . . . .
H18 H 0.008496 0.194476 0.592478 0.071 Uiso 1 1 calc R U . . .
C32 C 0.1516(4) 0.2636(2) 0.7073(2) 0.0520(7) Uani 1 1 d . . . . .
H19 H 0.125585 0.211633 0.746597 0.062 Uiso 1 1 calc R U . . .
C33 C 0.2592(3) 0.35068(19) 0.74165(18) 0.0425(6) Uani 1 1 d . . . . .
H20 H 0.305939 0.357712 0.803782 0.051 Uiso 1 1 calc R U . . .
C34 C 0.2968(3) 0.42842(18) 0.68125(16) 0.0343(5) Uani 1 1 d . . . . .
C35 C 0.9978(3) 0.7875(2) 0.72670(19) 0.0474(6) Uani 1 1 d . . . . .
H21 H 0.959761 0.733082 0.760087 0.057 Uiso 1 1 calc R U . . .
C36 C 1.1257(4) 0.7688(3) 0.6820(2) 0.0642(8) Uani 1 1 d . . . . .
H22 H 1.174122 0.701789 0.686521 0.077 Uiso 1 1 calc R U . . .

loop_
_atom_site_aniso_label
_atom_site_aniso_U_11
_atom_site_aniso_U_22
_atom_site_aniso_U_33
_atom_site_aniso_U_23
_atom_site_aniso_U_13
_atom_site_aniso_U_12
Cl1 0.0671(5) 0.0413(4) 0.0615(4) 0.0133(3) 0.0091(3) 0.0136(3)
Cl2 0.0973(6) 0.0550(4) 0.0413(4) 0.0133(3) 0.0365(4) 0.0321(4)
O1 0.0370(8) 0.0241(8) 0.0498(10) 0.0022(7) 0.0162(7) 0.0020(6)
O2 0.0436(9) 0.0269(8) 0.0320(8) 0.0010(6) 0.0086(7) -0.0060(6)
O3 0.0773(13) 0.0408(10) 0.0446(11) -0.0152(8) 0.0049(9) 0.0137(9)
O4 0.119(2) 0.0551(13) 0.0365(11) 0.0003(9) -0.0069(12) -0.0116(13)
O5 0.0592(11) 0.0294(9) 0.0630(12) -0.0007(8) 0.0213(9) -0.0081(8)
N1 0.0370(10) 0.0242(9) 0.0433(11) 0.0018(8) 0.0137(8) 0.0000(8)
N2 0.0380(10) 0.0233(9) 0.0441(11) 0.0017(8) 0.0127(9) -0.0014(8)
N3 0.0409(10) 0.0309(10) 0.0321(10) 0.0013(8) 0.0081(8) 0.0029(8)
N4 0.0439(11) 0.0339(10) 0.0319(10) 0.0039(8) 0.0089(8) 0.0042(8)
C1 0.0492(17) 0.090(3) 0.082(2) -0.030(2) 0.0340(17) -0.0037(17)
C2 0.077(2) 0.068(2) 0.097(3) -0.0105(19) 0.057(2) -0.0185(18)
C3 0.0679(19) 0.0439(15) 0.082(2) 0.0018(14) 0.0439(17) -0.0039(14)
C4 0.0337(12) 0.0379(13) 0.0433(13) -0.0050(10) 0.0109(10) -0.0023(10)
C5 0.0325(11) 0.0242(10) 0.0326(11) 0.0008(8) 0.0052(9) 0.0020(8)
C6 0.0383(12) 0.0200(10) 0.0406(12) -0.0010(9) 0.0127(10) -0.0010(8)
C7 0.0342(11) 0.0271(11) 0.0319(11) -0.0010(9) 0.0094(9) 0.0038(9)
C8 0.0462(13) 0.0403(13) 0.0375(13) 0.0064(10) 0.0164(10) 0.0082(11)
C9 0.0649(18) 0.0593(18) 0.0513(17) 0.0148(14) 0.0038(14) 0.0003(14)
C10 0.091(3) 0.079(2) 0.062(2) 0.0347(18) 0.0041(18) 0.001(2)
C11 0.086(2) 0.072(2) 0.069(2) 0.0363(18) 0.0209(19) -0.0027(19)
C12 0.0414(12) 0.0270(11) 0.0349(12) 0.0018(9) 0.0077(10) 0.0015(9)
C13 0.0410(12) 0.0262(11) 0.0316(11) 0.0012(9) 0.0049(9) 0.0041(9)
C14 0.0576(15) 0.0253(11) 0.0477(14) -0.0008(10) 0.0133(12) 0.0039(10)
C15 0.0650(17) 0.0331(13) 0.0582(17) -0.0025(12) 0.0215(14) 0.0164(12)
C16 0.0499(15) 0.0456(15) 0.0653(18) -0.0034(13) 0.0254(13) 0.0111(12)
C17 0.0419(13) 0.0368(13) 0.0497(14) -0.0020(11) 0.0164(11) 0.0027(10)
C18 0.0359(11) 0.0278(11) 0.0311(11) -0.0001(9) 0.0050(9) 0.0039(9)
C19 0.0371(12) 0.0295(11) 0.0366(12) -0.0061(10) 0.0111(9) -0.0032(9)
C20 0.0348(11) 0.0298(11) 0.0317(11) -0.0027(9) 0.0082(9) -0.0016(9)
C21 0.0421(12) 0.0328(12) 0.0315(11) -0.0001(9) 0.0098(10) 0.0011(10)
C22 0.0437(13) 0.0332(12) 0.0399(13) -0.0022(10) 0.0118(10) 0.0036(10)
C23 0.0409(12) 0.0309(12) 0.0420(13) 0.0044(10) 0.0058(10) -0.0003(10)
C24 0.0556(15) 0.0403(13) 0.0386(13) 0.0076(11) 0.0125(11) 0.0009(11)
C25 0.0547(15) 0.0374(13) 0.0348(13) -0.0033(10) 0.0172(11) 0.0007(11)
C26 0.0612(17) 0.0572(17) 0.0469(15) 0.0138(13) 0.0108(13) -0.0059(14)
C27 0.071(2) 0.068(2) 0.072(2) 0.0185(17) 0.0194(17) -0.0177(17)
C28 0.0548(15) 0.0365(13) 0.0404(14) -0.0017(11) 0.0038(11) 0.0032(11)
C29 0.0422(13) 0.0334(12) 0.0434(13) -0.0023(10) 0.0056(11) 0.0015(10)
C30 0.0610(17) 0.0472(16) 0.0545(17) -0.0082(13) -0.0027(14) -0.0075(13)
C31 0.0593(17) 0.0420(15) 0.074(2) -0.0059(14) 0.0110(15) -0.0170(13)
C32 0.0613(17) 0.0373(14) 0.0603(17) 0.0000(12) 0.0226(14) -0.0111(12)
C33 0.0523(14) 0.0330(12) 0.0444(14) -0.0014(10) 0.0166(11) -0.0037(11)
C34 0.0342(11) 0.0273(11) 0.0429(13) -0.0030(9) 0.0118(10) 0.0033(9)
C35 0.0434(14) 0.0506(15) 0.0488(15) -0.0009(12) 0.0093(11) 0.0116(11)
C36 0.0513(16) 0.075(2) 0.067(2) -0.0129(17) 0.0125(15) 0.0217(15)

loop_
_atom_type_symbol
_atom_type_description
_atom_type_scat_dispersion_real
_atom_type_scat_dispersion_imag
_atom_type_scat_source
C C 0.0033 0.0016 'International Tables Vol C Tables 4.2.6.8 and 6.1.1.4'
H H 0.0000 0.0000 'International Tables Vol C Tables 4.2.6.8 and 6.1.1.4'
N N 0.0061 0.0033 'International Tables Vol C Tables 4.2.6.8 and 6.1.1.4'
O O 0.0106 0.0060 'International Tables Vol C Tables 4.2.6.8 and 6.1.1.4'
Cl Cl 0.1484 0.1585 'International Tables Vol C Tables 4.2.6.8 and 6.1.1.4'

loop_
_geom_angle_atom_site_label_1
_geom_angle_atom_site_label_2
_geom_angle_atom_site_label_3
_geom_angle
_geom_angle_site_symmetry_1
_geom_angle_site_symmetry_3
_geom_angle_publ_flag
C5 O1 C6 115.78(16) . . ?
C7 O2 C6 116.29(16) . . ?
C12 N1 N2 123.22(19) . . ?
C12 N1 C4 123.54(19) . . ?
N2 N1 C4 113.12(17) . . ?
C5 N2 N1 118.75(18) . . ?
C7 N3 N4 118.89(19) . . ?
N3 N4 C28 123.47(19) . . ?
N3 N4 C8 112.46(19) . . ?
C28 N4 C8 124.1(2) . . ?
C36 C1 C2 119.1(3) . . ?
C36 C1 H1 120.4 . . ?
C2 C1 H1 120.4 . . ?
C1 C2 C3 121.4(3) . . ?
C1 C2 H3 119.3 . . ?
C3 C2 H3 119.3 . . ?
C4 C3 C2 119.0(3) . . ?
C4 C3 H4 120.5 . . ?
C2 C3 H4 120.5 . . ?
C35 C4 C3 119.7(2) . . ?
C35 C4 N1 119.3(2) . . ?
C3 C4 N1 120.9(2) . . ?
N2 C5 O1 118.92(19) . . ?
N2 C5 C18 125.7(2) . . ?
O1 C5 C18 115.40(19) . . ?
O2 C6 O1 108.32(18) . . ?
O2 C6 C19 105.62(17) . . ?
O1 C6 C19 108.97(18) . . ?
O2 C6 H12 111.2 . . ?
O1 C6 H12 111.2 . . ?
C19 C6 H12 111.2 . . ?
N3 C7 O2 118.22(19) . . ?
N3 C7 C34 125.9(2) . . ?
O2 C7 C34 115.88(19) . . ?
C26 C8 C9 119.1(2) . . ?
C26 C8 N4 119.3(2) . . ?
C9 C8 N4 121.5(2) . . ?
C8 C9 C10 119.8(3) . . ?
C8 C9 H14 120.1 . . ?
C10 C9 H14 120.1 . . ?
C11 C10 C9 121.4(3) . . ?
C11 C10 H15 119.3 . . ?
C9 C10 H15 119.3 . . ?
C10 C11 C27 118.8(3) . . ?
C10 C11 H2 120.6 . . ?
C27 C11 H2 120.6 . . ?
O5 C12 N1 121.3(2) . . ?
O5 C12 C13 123.2(2) . . ?
N1 C12 C13 115.44(19) . . ?
C18 C13 C14 119.2(2) . . ?
C18 C13 C12 121.0(2) . . ?
C14 C13 C12 119.8(2) . . ?
C15 C14 C13 119.9(2) . . ?
C15 C14 H5 120.1 . . ?
C13 C14 H5 120.1 . . ?
C14 C15 C16 120.9(2) . . ?
C14 C15 H6 119.6 . . ?
C16 C15 H6 119.6 . . ?
C17 C16 C15 120.2(2) . . ?
C17 C16 H7 119.9 . . ?
C15 C16 H7 119.9 . . ?
C16 C17 C18 119.6(2) . . ?
C16 C17 H8 120.2 . . ?
C18 C17 H8 120.2 . . ?
C17 C18 C13 120.3(2) . . ?
C17 C18 C5 124.6(2) . . ?
C13 C18 C5 115.2(2) . . ?
O3 C19 C20 119.4(2) . . ?
O3 C19 C6 119.7(2) . . ?
C20 C19 C6 120.78(18) . . ?
C25 C20 C21 117.5(2) . . ?
C25 C20 C19 115.59(19) . . ?
C21 C20 C19 126.9(2) . . ?
C22 C21 C20 121.4(2) . . ?
C22 C21 Cl2 116.50(17) . . ?
C20 C21 Cl2 122.05(18) . . ?
C23 C22 C21 118.9(2) . . ?
C23 C22 H9 120.6 . . ?
C21 C22 H9 120.6 . . ?
C24 C23 C22 121.6(2) . . ?
C24 C23 Cl1 119.41(19) . . ?
C22 C23 Cl1 119.00(19) . . ?
C23 C24 C25 118.3(2) . . ?
C23 C24 H10 120.8 . . ?
C25 C24 H10 120.8 . . ?
C24 C25 C20 122.3(2) . . ?
C24 C25 H11 118.8 . . ?
C20 C25 H11 118.8 . . ?
C8 C26 C27 119.7(3) . . ?
C8 C26 H13 120.2 . . ?
C27 C26 H13 120.2 . . ?
C11 C27 C26 121.2(3) . . ?
C11 C27 H16 119.4 . . ?
C26 C27 H16 119.4 . . ?
O4 C28 N4 122.3(2) . . ?
O4 C28 C29 122.6(2) . . ?
N4 C28 C29 115.1(2) . . ?
C34 C29 C30 119.6(2) . . ?
C34 C29 C28 121.3(2) . . ?
C30 C29 C28 119.1(2) . . ?
C31 C30 C29 119.8(3) . . ?
C31 C30 H17 120.1 . . ?
C29 C30 H17 120.1 . . ?
C30 C31 C32 120.8(3) . . ?
C30 C31 H18 119.6 . . ?
C32 C31 H18 119.6 . . ?
C33 C32 C31 120.6(3) . . ?
C33 C32 H19 119.7 . . ?
C31 C32 H19 119.7 . . ?
C32 C33 C34 118.9(3) . . ?
C32 C33 H20 120.6 . . ?
C34 C33 H20 120.6 . . ?
C29 C34 C33 120.3(2) . . ?
C29 C34 C7 115.3(2) . . ?
C33 C34 C7 124.4(2) . . ?
C4 C35 C36 119.6(3) . . ?
C4 C35 H21 120.2 . . ?
C36 C35 H21 120.2 . . ?
C1 C36 C35 121.1(3) . . ?
C1 C36 H22 119.5 . . ?
C35 C36 H22 119.5 . . ?

loop_
_geom_bond_atom_site_label_1
_geom_bond_atom_site_label_2
_geom_bond_distance
_geom_bond_site_symmetry_2
_geom_bond_publ_flag
Cl1 C23 1.732(3) . ?
Cl2 C21 1.736(2) . ?
O1 C5 1.372(3) . ?
O1 C6 1.418(3) . ?
O2 C7 1.378(3) . ?
O2 C6 1.410(3) . ?
O3 C19 1.204(3) . ?
O4 C28 1.221(3) . ?
O5 C12 1.232(3) . ?
N1 C12 1.386(3) . ?
N1 N2 1.389(3) . ?
N1 C4 1.438(3) . ?
N2 C5 1.270(3) . ?
N3 C7 1.280(3) . ?
N3 N4 1.383(3) . ?
N4 C28 1.394(3) . ?
N4 C8 1.442(3) . ?
C1 C36 1.362(5) . ?
C1 C2 1.368(5) . ?
C1 H1 0.9300 . ?
C2 C3 1.388(4) . ?
C2 H3 0.9300 . ?
C3 C4 1.387(4) . ?
C3 H4 0.9300 . ?
C4 C35 1.379(4) . ?
C5 C18 1.443(3) . ?
C6 C19 1.538(3) . ?
C6 H12 0.9800 . ?
C7 C34 1.434(3) . ?
C8 C26 1.380(4) . ?
C8 C9 1.381(4) . ?
C9 C10 1.384(4) . ?
C9 H14 0.9300 . ?
C10 C11 1.360(5) . ?
C10 H15 0.9300 . ?
C11 C27 1.367(5) . ?
C11 H2 0.9300 . ?
C12 C13 1.462(3) . ?
C13 C18 1.396(3) . ?
C13 C14 1.398(3) . ?
C14 C15 1.371(4) . ?
C14 H5 0.9300 . ?
C15 C16 1.386(4) . ?
C15 H6 0.9300 . ?
C16 C17 1.377(4) . ?
C16 H7 0.9300 . ?
C17 C18 1.394(3) . ?
C17 H8 0.9300 . ?
C19 C20 1.504(3) . ?
C20 C25 1.392(3) . ?
C20 C21 1.393(3) . ?
C21 C22 1.386(3) . ?
C22 C23 1.385(3) . ?
C22 H9 0.9300 . ?
C23 C24 1.376(4) . ?
C24 C25 1.383(4) . ?
C24 H10 0.9300 . ?
C25 H11 0.9300 . ?
C26 C27 1.388(4) . ?
C26 H13 0.9300 . ?
C27 H16 0.9300 . ?
C28 C29 1.473(4) . ?
C29 C34 1.391(4) . ?
C29 C30 1.398(4) . ?
C30 C31 1.367(4) . ?
C30 H17 0.9300 . ?
C31 C32 1.388(4) . ?
C31 H18 0.9300 . ?
C32 C33 1.380(4) . ?
C32 H19 0.9300 . ?
C33 C34 1.404(3) . ?
C33 H20 0.9300 . ?
C35 C36 1.388(4) . ?
C35 H21 0.9300 . ?
C36 H22 0.9300 . ?

loop_
_geom_hbond_atom_site_label_D
_geom_hbond_atom_site_label_H
_geom_hbond_atom_site_label_A
_geom_hbond_distance_DH
_geom_hbond_distance_HA
_geom_hbond_distance_DA
_geom_hbond_angle_DHA
_geom_hbond_site_symmetry_A
C9 H14 O4 0.93 2.18 2.764(4) 120.2 .
C9 H14 Cl2 0.93 2.91 3.638(4) 135.8 2_666
C6 H12 Cl2 0.98 2.56 3.138(3) 117.6 .
C3 H4 O5 0.93 2.30 2.786(4) 112.1 .
C9 H14 O4 0.93 2.18 2.764(4) 120.2 .
C9 H14 Cl2 0.93 2.91 3.638(4) 135.8 2_666
C6 H12 Cl2 0.98 2.56 3.138(3) 117.6 .
C3 H4 O5 0.93 2.30 2.786(4) 112.1 .
C3 H4 O5 0.93 2.30 2.786(4) 112.1 .
C6 H12 Cl2 0.98 2.56 3.138(3) 117.6 .
C9 H14 Cl2 0.93 2.91 3.638(4) 135.8 2_666
C9 H14 O4 0.93 2.18 2.764(4) 120.2 .
C3 H4 O5 0.93 2.30 2.786(4) 112.1 .
C6 H12 Cl2 0.98 2.56 3.138(3) 117.6 .
C9 H14 Cl2 0.93 2.91 3.638(4) 135.8 2_666
C9 H14 O4 0.93 2.18 2.764(4) 120.2 .
C3 H4 O5 0.93 2.30 2.786(4) 112.1 .
C6 H12 Cl2 0.98 2.56 3.138(3) 117.6 .
C9 H14 Cl2 0.93 2.91 3.638(4) 135.8 2_666
C9 H14 O4 0.93 2.18 2.764(4) 120.2 .

loop_
_geom_torsion_atom_site_label_1
_geom_torsion_atom_site_label_2
_geom_torsion_atom_site_label_3
_geom_torsion_atom_site_label_4
_geom_torsion
_geom_torsion_site_symmetry_1
_geom_torsion_site_symmetry_2
_geom_torsion_site_symmetry_3
_geom_torsion_site_symmetry_4
_geom_torsion_publ_flag
C12 N1 N2 C5 7.9(3) . . . . ?
C4 N1 N2 C5 -176.1(2) . . . . ?
C7 N3 N4 C28 -0.4(3) . . . . ?
C7 N3 N4 C8 178.44(19) . . . . ?
C36 C1 C2 C3 1.0(6) . . . . ?
C1 C2 C3 C4 0.8(6) . . . . ?
C2 C3 C4 C35 -2.7(5) . . . . ?
C2 C3 C4 N1 -179.4(3) . . . . ?
C12 N1 C4 C35 153.1(2) . . . . ?
N2 N1 C4 C35 -22.9(3) . . . . ?
C12 N1 C4 C3 -30.2(4) . . . . ?
N2 N1 C4 C3 153.8(3) . . . . ?
N1 N2 C5 O1 -179.72(18) . . . . ?
N1 N2 C5 C18 -0.2(3) . . . . ?
C6 O1 C5 N2 12.5(3) . . . . ?
C6 O1 C5 C18 -167.14(19) . . . . ?
C7 O2 C6 O1 83.1(2) . . . . ?
C7 O2 C6 C19 -160.25(17) . . . . ?
C5 O1 C6 O2 -151.77(18) . . . . ?
C5 O1 C6 C19 93.8(2) . . . . ?
N4 N3 C7 O2 -179.36(18) . . . . ?
N4 N3 C7 C34 -1.7(3) . . . . ?
C6 O2 C7 N3 -7.8(3) . . . . ?
C6 O2 C7 C34 174.23(18) . . . . ?
N3 N4 C8 C26 17.2(3) . . . . ?
C28 N4 C8 C26 -164.1(2) . . . . ?
N3 N4 C8 C9 -159.1(2) . . . . ?
C28 N4 C8 C9 19.7(4) . . . . ?
C26 C8 C9 C10 0.4(5) . . . . ?
N4 C8 C9 C10 176.6(3) . . . . ?
C8 C9 C10 C11 -1.1(6) . . . . ?
C9 C10 C11 C27 0.7(6) . . . . ?
N2 N1 C12 O5 170.5(2) . . . . ?
C4 N1 C12 O5 -5.2(4) . . . . ?
N2 N1 C12 C13 -10.4(3) . . . . ?
C4 N1 C12 C13 174.0(2) . . . . ?
O5 C12 C13 C18 -175.0(2) . . . . ?
N1 C12 C13 C18 5.8(3) . . . . ?
O5 C12 C13 C14 4.9(4) . . . . ?
N1 C12 C13 C14 -174.3(2) . . . . ?
C18 C13 C14 C15 -0.5(4) . . . . ?
C12 C13 C14 C15 179.5(2) . . . . ?
C13 C14 C15 C16 -0.6(4) . . . . ?
C14 C15 C16 C17 1.4(5) . . . . ?
C15 C16 C17 C18 -1.1(4) . . . . ?
C16 C17 C18 C13 0.0(4) . . . . ?
C16 C17 C18 C5 180.0(2) . . . . ?
C14 C13 C18 C17 0.8(3) . . . . ?
C12 C13 C18 C17 -179.3(2) . . . . ?
C14 C13 C18 C5 -179.2(2) . . . . ?
C12 C13 C18 C5 0.8(3) . . . . ?
N2 C5 C18 C17 176.1(2) . . . . ?
O1 C5 C18 C17 -4.3(3) . . . . ?
N2 C5 C18 C13 -3.9(3) . . . . ?
O1 C5 C18 C13 175.68(19) . . . . ?
O2 C6 C19 O3 -123.4(2) . . . . ?
O1 C6 C19 O3 -7.2(3) . . . . ?
O2 C6 C19 C20 53.1(2) . . . . ?
O1 C6 C19 C20 169.24(18) . . . . ?
O3 C19 C20 C25 32.9(3) . . . . ?
C6 C19 C20 C25 -143.6(2) . . . . ?
O3 C19 C20 C21 -145.5(3) . . . . ?
C6 C19 C20 C21 38.0(3) . . . . ?
C25 C20 C21 C22 0.2(3) . . . . ?
C19 C20 C21 C22 178.6(2) . . . . ?
C25 C20 C21 Cl2 -177.30(18) . . . . ?
C19 C20 C21 Cl2 1.1(3) . . . . ?
C20 C21 C22 C23 0.4(4) . . . . ?
Cl2 C21 C22 C23 178.01(19) . . . . ?
C21 C22 C23 C24 -0.4(4) . . . . ?
C21 C22 C23 Cl1 179.49(18) . . . . ?
C22 C23 C24 C25 -0.2(4) . . . . ?
Cl1 C23 C24 C25 179.96(19) . . . . ?
C23 C24 C25 C20 0.8(4) . . . . ?
C21 C20 C25 C24 -0.8(4) . . . . ?
C19 C20 C25 C24 -179.4(2) . . . . ?
C9 C8 C26 C27 0.6(4) . . . . ?
N4 C8 C26 C27 -175.7(3) . . . . ?
C10 C11 C27 C26 0.3(6) . . . . ?
C8 C26 C27 C11 -0.9(5) . . . . ?
N3 N4 C28 O4 -175.9(3) . . . . ?
C8 N4 C28 O4 5.4(4) . . . . ?
N3 N4 C28 C29 2.9(3) . . . . ?
C8 N4 C28 C29 -175.8(2) . . . . ?
O4 C28 C29 C34 175.1(3) . . . . ?
N4 C28 C29 C34 -3.6(3) . . . . ?
O4 C28 C29 C30 -4.3(4) . . . . ?
N4 C28 C29 C30 176.9(2) . . . . ?
C34 C29 C30 C31 -0.8(4) . . . . ?
C28 C29 C30 C31 178.7(3) . . . . ?
C29 C30 C31 C32 -0.4(5) . . . . ?
C30 C31 C32 C33 0.8(5) . . . . ?
C31 C32 C33 C34 0.0(4) . . . . ?
C30 C29 C34 C33 1.6(4) . . . . ?
C28 C29 C34 C33 -177.8(2) . . . . ?
C30 C29 C34 C7 -178.6(2) . . . . ?
C28 C29 C34 C7 2.0(3) . . . . ?
C32 C33 C34 C29 -1.2(4) . . . . ?
C32 C33 C34 C7 179.0(2) . . . . ?
N3 C7 C34 C29 0.8(3) . . . . ?
O2 C7 C34 C29 178.55(19) . . . . ?
N3 C7 C34 C33 -179.4(2) . . . . ?
O2 C7 C34 C33 -1.7(3) . . . . ?
C3 C4 C35 C36 2.8(4) . . . . ?
N1 C4 C35 C36 179.5(2) . . . . ?
C2 C1 C36 C35 -1.0(5) . . . . ?
C4 C35 C36 C1 -0.9(5) . . . . ?
